data_4344028
loop_
_publ_author_name
'Yadav, Munendra'
'Mondal, Abhishake'
'Mereacre, Valeriu'
'Jana, Salil Kumar'
'Powell, Annie K.'
'Roesky, Peter W.'

_publ_section_title
;
 Tetranuclear and Pentanuclear Compounds of the Rare-Earth Metals:
 Synthesis and Magnetism.
;
_journal_issue 16
_journal_name_full 'Inorganic chemistry'
_journal_page_first 7846
_journal_page_last 7856
_journal_paper_doi 10.1021/acs.inorgchem.5b00899
_journal_volume 54
_journal_year 2015
_chemical_formula_moiety 'C73 H82 N4 O19 Tb4, N O3, C6 H16 N, 2(C4 H10 O)'
_chemical_formula_sum 'C87 H118 N6 O24 Tb4'
_chemical_formula_weight 2267.55
_chemical_name_systematic
;
 ?
;
_space_group_crystal_system triclinic
_space_group_IT_number 2
_space_group_name_Hall '-P 1'
_space_group_name_H-M_alt 'P -1'
_symmetry_space_group_name_Hall '-P 1'
_symmetry_space_group_name_H-M 'P -1'
_atom_sites_solution_hydrogens geom
_audit_creation_method SHELXL-2013
_cell_angle_alpha 68.762(2)
_cell_angle_beta 85.665(3)
_cell_angle_gamma 72.449(2)
_cell_formula_units_Z 2
_cell_length_a 13.9775(5)
_cell_length_b 17.7557(5)
_cell_length_c 21.8287(8)
_cell_measurement_reflns_used 11849
_cell_measurement_temperature 150(2)
_cell_measurement_theta_max 26.17
_cell_measurement_theta_min 1.68
_cell_volume 4811.0(3)
_computing_cell_refinement 'STOE X-AREA, PLATON (A.L.Spek, 2005)'
_computing_data_collection 'STOE X-AREA'
_computing_data_reduction 'STOE X-RED, PLATON (A.L.Spek, 2005)'
_computing_molecular_graphics 'Diamond 2.1e'
_computing_publication_material 'X-STEP32, Microsoft Word'
_computing_structure_refinement 'SHELXL-97 (Sheldrick, 1997)'
_computing_structure_solution 'SHELXS-97 (Sheldrick, 1997)'
_diffrn_ambient_temperature 150(2)
_diffrn_measured_fraction_theta_full 0.941
_diffrn_measured_fraction_theta_max 0.966
_diffrn_measurement_device_type 'STOE IPDS 2'
_diffrn_measurement_method 'area detector'
_diffrn_radiation_type MoK\a
_diffrn_radiation_wavelength 0.71073
_diffrn_reflns_av_R_equivalents 0.1308
_diffrn_reflns_av_unetI/netI 0.2203
_diffrn_reflns_laue_measured_fraction_full 0.941
_diffrn_reflns_laue_measured_fraction_max 0.966
_diffrn_reflns_limit_h_max 16
_diffrn_reflns_limit_h_min -16
_diffrn_reflns_limit_k_max 19
_diffrn_reflns_limit_k_min -21
_diffrn_reflns_limit_l_max 20
_diffrn_reflns_limit_l_min -25
_diffrn_reflns_number 30004
_diffrn_reflns_point_group_measured_fraction_full 0.941
_diffrn_reflns_point_group_measured_fraction_max 0.966
_diffrn_reflns_theta_full 25.242
_diffrn_reflns_theta_max 25.000
_diffrn_reflns_theta_min 1.684
_exptl_absorpt_coefficient_mu 2.975
_exptl_absorpt_correction_T_max 0.9105
_exptl_absorpt_correction_T_min 0.7294
_exptl_absorpt_correction_type integration
_exptl_absorpt_process_details numerical
_exptl_crystal_colour orange
_exptl_crystal_density_diffrn 1.565
_exptl_crystal_description prism
_exptl_crystal_F_000 2268
_exptl_crystal_size_max 0.128
_exptl_crystal_size_mid 0.088
_exptl_crystal_size_min 0.042
_refine_diff_density_max 1.417
_refine_diff_density_min -0.929
_refine_diff_density_rms 0.168
_refine_ls_extinction_method none
_refine_ls_goodness_of_fit_ref 0.902
_refine_ls_hydrogen_treatment constr
_refine_ls_matrix_type full
_refine_ls_number_parameters 1065
_refine_ls_number_reflns 16371
_refine_ls_number_restraints 5
_refine_ls_restrained_S_all 0.902
_refine_ls_R_factor_all 0.1727
_refine_ls_R_factor_gt 0.0815
_refine_ls_shift/su_max 0.001
_refine_ls_shift/su_mean 0.000
_refine_ls_structure_factor_coef Fsqd
_refine_ls_weighting_details
;
 w=1/[\s^2^(Fo^2^)+(0.0425P)^2^]
 where P=(Fo^2^+2Fc^2^)/3
;
_refine_ls_weighting_scheme calc
_refine_ls_wR_factor_gt 0.1411
_refine_ls_wR_factor_ref 0.1652
_reflns_Friedel_coverage 0.000
_reflns_number_gt 7877
_reflns_number_total 16371
_reflns_threshold_expression 'I > 2\s(I)'
_cod_data_source_file ic5b00899_si_005.cif
_cod_data_source_block 4
_cod_depositor_comments 'Adding full bibliography for 4344028--4344031.cif.'
_cod_database_code 4344028
_shelx_space_group_comment
;
The symmetry employed for this shelxl refinement is uniquely defined
by the following loop, which should always be used as a source of
symmetry information in preference to the above space-group names.
They are only intended as comments.
;
_shelxl_version_number 2013-2

loop_
_space_group_symop_operation_xyz
'x, y, z'
'-x, -y, -z'

loop_
_atom_site_label
_atom_site_type_symbol
_atom_site_fract_x
_atom_site_fract_y
_atom_site_fract_z
_atom_site_U_iso_or_equiv
_atom_site_adp_type
_atom_site_occupancy
_atom_site_site_symmetry_order
_atom_site_calc_flag
_atom_site_refinement_flags_posn
_atom_site_refinement_flags_adp
_atom_site_refinement_flags_occupancy
_atom_site_disorder_assembly
_atom_site_disorder_group
Tb1 Tb 0.60588(6) 0.29952(5) 0.77171(4) 0.0390(2) Uani 1 1 d . . . . .
Tb2 Tb 0.81838(6) 0.40114(5) 0.70712(4) 0.0403(2) Uani 1 1 d . . . . .
Tb3 Tb 0.71616(6) 0.56873(5) 0.77482(4) 0.0440(2) Uani 1 1 d . . . . .
Tb4 Tb 0.78704(6) 0.33419(5) 0.87783(4) 0.0366(2) Uani 1 1 d . . . . .
N1 N 0.7359(9) 0.1601(8) 0.7809(6) 0.039(3) Uani 1 1 d . . . . .
N2 N 0.7507(10) 0.4640(10) 0.5905(7) 0.046(4) Uani 1 1 d . . . . .
N3 N 0.8617(9) 0.5066(9) 0.9685(7) 0.045(3) Uani 1 1 d . . . . .
H3 H 0.8622 0.4861 0.9373 0.054 Uiso 1 1 calc R U . . .
N4 N 0.9295(9) 0.2031(8) 0.9308(7) 0.041(3) Uani 1 1 d . . . . .
O1 O 0.7128(7) 0.2369(6) 0.8684(5) 0.037(3) Uani 1 1 d . . . . .
O2 O 0.7303(8) 0.3187(8) 0.6902(5) 0.046(3) Uani 1 1 d . . . . .
O3 O 0.7212(8) 0.5451(7) 0.6757(5) 0.042(3) Uani 1 1 d . . . . .
O4 O 0.7893(9) 0.5989(8) 0.8444(7) 0.059(3) Uani 1 1 d . . . . .
O5 O 0.8871(8) 0.3660(7) 0.9427(6) 0.047(3) Uani 1 1 d . . . . .
O6 O 0.8889(8) 0.2811(6) 0.8017(5) 0.038(3) Uani 1 1 d . . . . .
O7 O 0.5120(8) 0.4306(7) 0.6965(6) 0.050(3) Uani 1 1 d . . . . .
O8 O 0.5387(9) 0.2734(8) 0.6908(6) 0.055(3) Uani 1 1 d . . . . .
O9 O 0.4935(8) 0.3592(8) 0.8373(5) 0.053(3) Uani 1 1 d . . . . .
O10 O 0.5259(8) 0.1992(7) 0.8341(6) 0.048(3) Uani 1 1 d . . . . .
O11 O 0.9413(8) 0.3268(8) 0.6572(5) 0.051(3) Uani 1 1 d . . . . .
O12 O 0.9279(8) 0.4848(8) 0.6605(5) 0.047(3) Uani 1 1 d . . . . .
O13 O 0.5526(8) 0.5647(7) 0.7692(5) 0.043(3) Uani 1 1 d . . . . .
O14 O 0.6159(9) 0.7067(7) 0.7356(6) 0.056(3) Uani 1 1 d . . . . .
O15 O 0.6838(8) 0.4672(6) 0.8824(5) 0.040(3) Uani 1 1 d . . . . .
O16 O 0.7118(8) 0.3037(7) 0.9771(5) 0.044(3) Uani 1 1 d . . . . .
O17 O 0.6823(7) 0.3960(7) 0.7812(5) 0.041(3) Uani 1 1 d . . . . .
H17 H 0.6343 0.4527 0.7761 0.050 Uiso 1 1 calc R U . . .
O18 O 0.8428(8) 0.4421(7) 0.7959(5) 0.040(3) Uani 1 1 d . . . . .
H18 H 0.9121 0.4433 0.8029 0.048 Uiso 1 1 calc R U . . .
O19 O 0.8589(8) 0.6103(8) 0.7168(6) 0.053(3) Uani 1 1 d . . . . .
H19A H 0.9025 0.6265 0.7377 0.064 Uiso 1 1 calc R U . . .
H19B H 0.8708 0.6104 0.6734 0.064 Uiso 1 1 calc R U . . .
C1 C 0.7345(11) 0.1495(10) 0.8925(7) 0.037(4) Uani 1 1 d . . . . .
C2 C 0.7449(11) 0.1040(11) 0.9592(9) 0.046(4) Uani 1 1 d . . . . .
H2 H 0.7364 0.1325 0.9896 0.055 Uiso 1 1 calc R U . . .
C3 C 0.7672(12) 0.0191(12) 0.9811(8) 0.051(5) Uani 1 1 d . . . . .
H3A H 0.7755 -0.0112 1.0272 0.061 Uiso 1 1 calc R U . . .
C4 C 0.7790(14) -0.0275(12) 0.9384(8) 0.057(5) Uani 1 1 d . . . . .
H4 H 0.7895 -0.0869 0.9547 0.069 Uiso 1 1 calc R U . . .
C5 C 0.7742(12) 0.0196(11) 0.8714(9) 0.054(5) Uani 1 1 d . . . . .
H5 H 0.7881 -0.0082 0.8404 0.065 Uiso 1 1 calc R U . . .
C6 C 0.7482(12) 0.1103(12) 0.8490(10) 0.054(5) Uani 1 1 d . . . . .
C7 C 0.7816(11) 0.1360(11) 0.7339(9) 0.046(4) Uani 1 1 d . . . . .
H7 H 0.8208 0.0786 0.7449 0.055 Uiso 1 1 calc R U . . .
C8 C 0.7761(12) 0.1917(13) 0.6661(9) 0.054(5) Uani 1 1 d . . . . .
C9 C 0.7497(11) 0.2820(11) 0.6476(9) 0.043(4) Uani 1 1 d . . . . .
C10 C 0.7574(11) 0.3303(13) 0.5802(8) 0.049(5) Uani 1 1 d . . . . .
C11 C 0.7768(13) 0.2904(12) 0.5320(8) 0.053(5) Uani 1 1 d . . . . .
H11 H 0.7713 0.3249 0.4867 0.063 Uiso 1 1 calc R U . . .
C12 C 0.8030(15) 0.2038(14) 0.5491(10) 0.065(6) Uani 1 1 d . . . . .
C13 C 0.8013(13) 0.1565(12) 0.6165(9) 0.054(5) Uani 1 1 d . . . . .
H13 H 0.8182 0.0968 0.6294 0.065 Uiso 1 1 calc R U . . .
C14 C 0.823(2) 0.1599(15) 0.4977(11) 0.090(8) Uani 1 1 d . . . . .
C15A C 0.922(3) 0.184(3) 0.465(2) 0.107(13) Uiso 0.67 1 d . . P A 1
H15A H 0.9074 0.2453 0.4455 0.161 Uiso 0.67 1 calc R U P A 1
H15B H 0.9441 0.1591 0.4310 0.161 Uiso 0.67 1 calc R U P A 1
H15C H 0.9759 0.1612 0.4992 0.161 Uiso 0.67 1 calc R U P A 1
C16A C 0.743(3) 0.186(2) 0.4560(18) 0.079(10) Uiso 0.67 1 d . . P A 1
H16A H 0.6855 0.1721 0.4808 0.119 Uiso 0.67 1 calc R U P A 1
H16B H 0.7599 0.1563 0.4244 0.119 Uiso 0.67 1 calc R U P A 1
H16C H 0.7268 0.2467 0.4323 0.119 Uiso 0.67 1 calc R U P A 1
C17A C 0.862(4) 0.062(3) 0.526(2) 0.108(16) Uiso 0.67 1 d . . P A 1
H17A H 0.9263 0.0447 0.5508 0.162 Uiso 0.67 1 calc R U P A 1
H17B H 0.8727 0.0400 0.4906 0.162 Uiso 0.67 1 calc R U P A 1
H17C H 0.8134 0.0397 0.5563 0.162 Uiso 0.67 1 calc R U P A 1
C15B C 0.810(6) 0.219(5) 0.434(4) 0.09(2) Uiso 0.33 1 d . . P A 2
H15D H 0.7403 0.2544 0.4252 0.137 Uiso 0.33 1 calc R U P A 2
H15E H 0.8287 0.1899 0.4022 0.137 Uiso 0.33 1 calc R U P A 2
H15F H 0.8539 0.2553 0.4284 0.137 Uiso 0.33 1 calc R U P A 2
C16B C 0.716(7) 0.124(7) 0.500(5) 0.14(4) Uiso 0.33 1 d . . P A 2
H16D H 0.7097 0.0853 0.5443 0.204 Uiso 0.33 1 calc R U P A 2
H16E H 0.7241 0.0937 0.4689 0.204 Uiso 0.33 1 calc R U P A 2
H16F H 0.6552 0.1722 0.4870 0.204 Uiso 0.33 1 calc R U P A 2
C17B C 0.887(5) 0.094(5) 0.516(4) 0.07(2) Uiso 0.33 1 d . . P A 2
H17D H 0.9491 0.1027 0.5252 0.104 Uiso 0.33 1 calc R U P A 2
H17E H 0.8975 0.0693 0.4813 0.104 Uiso 0.33 1 calc R U P A 2
H17F H 0.8661 0.0554 0.5558 0.104 Uiso 0.33 1 calc R U P A 2
C18 C 0.7390(14) 0.4222(12) 0.5563(9) 0.055(5) Uani 1 1 d . . . . .
H18A H 0.7164 0.4532 0.5118 0.066 Uiso 1 1 calc R U . . .
C19 C 0.7306(11) 0.5529(11) 0.5632(8) 0.046(5) Uani 1 1 d . . . . .
C20 C 0.7295(14) 0.5996(16) 0.4987(10) 0.072(6) Uani 1 1 d . . . . .
H20 H 0.7390 0.5736 0.4667 0.086 Uiso 1 1 calc R U . . .
C21 C 0.7146(15) 0.6853(16) 0.4795(9) 0.071(7) Uani 1 1 d . . . . .
H21 H 0.7163 0.7173 0.4341 0.085 Uiso 1 1 calc R U . . .
C22 C 0.6975(14) 0.7251(15) 0.5228(11) 0.079(7) Uani 1 1 d . . . . .
H22 H 0.6824 0.7849 0.5079 0.094 Uiso 1 1 calc R U . . .
C23 C 0.7023(12) 0.6784(11) 0.5890(7) 0.048(5) Uani 1 1 d . . . . .
H23 H 0.6959 0.7062 0.6197 0.057 Uiso 1 1 calc R U . . .
C24 C 0.7164(13) 0.5908(10) 0.6124(10) 0.051(5) Uani 1 1 d . . . . .
C25 C 0.8013(15) 0.6398(12) 0.8794(10) 0.059(5) Uani 1 1 d . . . . .
C26 C 0.7730(17) 0.7245(14) 0.8597(11) 0.070(6) Uani 1 1 d . . . . .
H26 H 0.7439 0.7559 0.8166 0.084 Uiso 1 1 calc R U . . .
C27 C 0.7836(18) 0.7698(13) 0.8983(11) 0.074(6) Uani 1 1 d . . . . .
H27 H 0.7662 0.8298 0.8801 0.089 Uiso 1 1 calc R U . . .
C28 C 0.8211(19) 0.7254(15) 0.9659(10) 0.076(7) Uani 1 1 d . . . . .
H28 H 0.8263 0.7540 0.9941 0.092 Uiso 1 1 calc R U . . .
C29 C 0.8480(12) 0.6399(13) 0.9858(9) 0.051(5) Uani 1 1 d . . . . .
H29 H 0.8754 0.6081 1.0293 0.061 Uiso 1 1 calc R U . . .
C30 C 0.8381(12) 0.5970(12) 0.9473(9) 0.047(4) Uani 1 1 d . . . . .
C31 C 0.8825(12) 0.4511(12) 1.0277(8) 0.048(4) Uani 1 1 d . . . . .
H31 H 0.8807 0.4736 1.0613 0.058 Uiso 1 1 calc R U . . .
C32 C 0.9076(12) 0.3613(12) 1.0495(8) 0.047(5) Uani 1 1 d . . . . .
C33 C 0.9111(12) 0.3215(11) 1.0056(7) 0.042(4) Uani 1 1 d . . . . .
C34 C 0.9411(13) 0.2295(10) 1.0339(7) 0.041(4) Uani 1 1 d . . . . .
C35 C 0.9624(13) 0.1900(11) 1.1016(8) 0.055(5) Uani 1 1 d . . . . .
H35 H 0.9868 0.1300 1.1180 0.067 Uiso 1 1 calc R U . . .
C36 C 0.9520(12) 0.2277(11) 1.1453(7) 0.045(4) Uani 1 1 d . . . . .
C37 C 0.9224(13) 0.3193(11) 1.1147(9) 0.053(5) Uani 1 1 d . . . . .
H37 H 0.9129 0.3514 1.1424 0.064 Uiso 1 1 calc R U . . .
C38 C 0.9678(16) 0.1808(12) 1.2197(8) 0.062(6) Uani 1 1 d . . . . .
C39B C 0.869(2) 0.141(2) 1.2384(17) 0.034(8) Uiso 0.5 1 d . . P B 2
H39A H 0.8060 0.1872 1.2264 0.051 Uiso 0.5 1 calc R U P B 2
H39B H 0.8713 0.1085 1.2857 0.051 Uiso 0.5 1 calc R U P B 2
H39C H 0.8719 0.1035 1.2140 0.051 Uiso 0.5 1 calc R U P B 2
C40B C 1.040(4) 0.098(4) 1.234(3) 0.070(17) Uiso 0.5 1 d . . P B 2
H40A H 1.0124 0.0628 1.2188 0.105 Uiso 0.5 1 calc R U P B 2
H40B H 1.0533 0.0705 1.2821 0.105 Uiso 0.5 1 calc R U P B 2
H40C H 1.1025 0.1031 1.2125 0.105 Uiso 0.5 1 calc R U P B 2
C41B C 0.956(3) 0.231(3) 1.258(2) 0.054(11) Uiso 0.5 1 d . . P B 2
H41A H 1.0048 0.2628 1.2458 0.080 Uiso 0.5 1 calc R U P B 2
H41B H 0.9668 0.1944 1.3046 0.080 Uiso 0.5 1 calc R U P B 2
H41C H 0.8878 0.2700 1.2508 0.080 Uiso 0.5 1 calc R U P B 2
C42 C 0.9609(12) 0.1826(11) 0.9921(8) 0.051(5) Uani 1 1 d . . . . .
H42 H 1.0042 0.1267 1.0110 0.061 Uiso 1 1 calc R U . . .
C43 C 0.9637(12) 0.1562(10) 0.8917(8) 0.042(4) Uani 1 1 d . . . . .
C44 C 1.0230(13) 0.0705(13) 0.9116(10) 0.064(6) Uani 1 1 d . . . . .
H44 H 1.0381 0.0392 0.9572 0.077 Uiso 1 1 calc R U . . .
C45 C 1.0592(12) 0.0315(12) 0.8674(9) 0.055(5) Uani 1 1 d . . . . .
H45 H 1.0964 -0.0268 0.8828 0.067 Uiso 1 1 calc R U . . .
C46 C 1.0426(13) 0.0748(12) 0.8018(9) 0.053(5) Uani 1 1 d . . . . .
H46 H 1.0740 0.0482 0.7718 0.063 Uiso 1 1 calc R U . . .
C47 C 0.9814(12) 0.1561(11) 0.7783(8) 0.045(4) Uani 1 1 d . . . . .
H47 H 0.9649 0.1839 0.7326 0.053 Uiso 1 1 calc R U . . .
C48 C 0.9428(11) 0.1987(10) 0.8227(8) 0.038(4) Uani 1 1 d . . . . .
C49 C 0.4612(14) 0.5512(11) 0.5993(8) 0.054(5) Uani 1 1 d . . . . .
H49A H 0.4427 0.5650 0.5533 0.065 Uiso 1 1 calc R U . . .
H49B H 0.5184 0.5715 0.6013 0.065 Uiso 1 1 calc R U . . .
H49C H 0.4040 0.5785 0.6205 0.065 Uiso 1 1 calc R U . . .
C50 C 0.4900(10) 0.4558(10) 0.6348(8) 0.039(4) Uani 1 1 d . . . . .
C51 C 0.4946(12) 0.4051(12) 0.6003(9) 0.055(5) Uani 1 1 d . . . . .
H51 H 0.4796 0.4307 0.5543 0.066 Uiso 1 1 calc R U . . .
C52 C 0.5215(12) 0.3131(14) 0.6301(9) 0.056(5) Uani 1 1 d . . . . .
C53 C 0.5228(14) 0.2637(14) 0.5875(10) 0.064(6) Uani 1 1 d . . . . .
H53A H 0.4788 0.2277 0.6052 0.077 Uiso 1 1 calc R U . . .
H53B H 0.5915 0.2283 0.5864 0.077 Uiso 1 1 calc R U . . .
H53C H 0.4991 0.3026 0.5429 0.077 Uiso 1 1 calc R U . . .
C54 C 0.4110(14) 0.3839(16) 0.9296(10) 0.076(7) Uani 1 1 d . . . . .
H54A H 0.4117 0.3500 0.9764 0.091 Uiso 1 1 calc R U . . .
H54B H 0.3414 0.4127 0.9128 0.091 Uiso 1 1 calc R U . . .
H54C H 0.4462 0.4260 0.9238 0.091 Uiso 1 1 calc R U . . .
C55 C 0.4625(12) 0.3274(12) 0.8925(8) 0.047(4) Uani 1 1 d . . . . .
C56 C 0.4675(12) 0.2412(15) 0.9224(9) 0.061(6) Uani 1 1 d . . . . .
H56 H 0.4504 0.2216 0.9672 0.073 Uiso 1 1 calc R U . . .
C57 C 0.4950(13) 0.1849(12) 0.8916(13) 0.065(6) Uani 1 1 d . . . . .
C58 C 0.4943(19) 0.0937(13) 0.9272(12) 0.093(8) Uani 1 1 d . . . . .
H58A H 0.5575 0.0610 0.9528 0.111 Uiso 1 1 calc R U . . .
H58B H 0.4870 0.0691 0.8949 0.111 Uiso 1 1 calc R U . . .
H58C H 0.4380 0.0925 0.9567 0.111 Uiso 1 1 calc R U . . .
C59 C 1.0451(14) 0.2807(14) 0.5820(10) 0.070(6) Uani 1 1 d . . . . .
H59A H 1.0948 0.2988 0.5505 0.084 Uiso 1 1 calc R U . . .
H59B H 0.9927 0.2734 0.5592 0.084 Uiso 1 1 calc R U . . .
H59C H 1.0781 0.2269 0.6166 0.084 Uiso 1 1 calc R U . . .
C60 C 1.0003(14) 0.3443(12) 0.6111(8) 0.049(4) Uani 1 1 d . . . . .
C61 C 1.0206(11) 0.4228(13) 0.5845(9) 0.051(5) Uani 1 1 d . . . . .
H61 H 1.0584 0.4339 0.5459 0.061 Uiso 1 1 calc R U . . .
C62 C 0.9874(12) 0.4844(11) 0.6127(7) 0.041(4) Uani 1 1 d . . . . .
C63 C 1.0235(14) 0.5636(14) 0.5827(10) 0.070(6) Uani 1 1 d . . . . .
H63A H 1.0428 0.5784 0.6181 0.084 Uiso 1 1 calc R U . . .
H63B H 0.9691 0.6108 0.5552 0.084 Uiso 1 1 calc R U . . .
H63C H 1.0815 0.5520 0.5558 0.084 Uiso 1 1 calc R U . . .
C64 C 0.3801(13) 0.5814(12) 0.7605(9) 0.055(5) Uani 1 1 d . . . . .
H64A H 0.3232 0.6236 0.7319 0.066 Uiso 1 1 calc R U . . .
H64B H 0.3603 0.5661 0.8064 0.066 Uiso 1 1 calc R U . . .
H64C H 0.4005 0.5310 0.7483 0.066 Uiso 1 1 calc R U . . .
C65 C 0.4674(11) 0.6181(13) 0.7524(9) 0.062(6) Uani 1 1 d . . . . .
C66 C 0.4499(15) 0.7045(14) 0.7303(10) 0.061(5) Uani 1 1 d . . . . .
H66 H 0.3824 0.7394 0.7207 0.073 Uiso 1 1 calc R U . . .
C67 C 0.5201(17) 0.7415(13) 0.7218(11) 0.079(7) Uani 1 1 d . . . . .
C68 C 0.4947(18) 0.8403(13) 0.6983(15) 0.101(9) Uani 1 1 d . . . . .
H68A H 0.5551 0.8571 0.6816 0.121 Uiso 1 1 calc R U . . .
H68B H 0.4710 0.8588 0.7355 0.121 Uiso 1 1 calc R U . . .
H68C H 0.4422 0.8668 0.6633 0.121 Uiso 1 1 calc R U . . .
C69 C 0.5825(12) 0.5803(10) 0.9143(8) 0.048(5) Uani 1 1 d . . . . .
H69A H 0.6283 0.6149 0.8972 0.072 Uiso 1 1 calc R U . . .
H69B H 0.5529 0.5886 0.9544 0.072 Uiso 1 1 calc R U . . .
H69C H 0.5290 0.5973 0.8812 0.072 Uiso 1 1 calc R U . . .
C70 C 0.6403(10) 0.4876(11) 0.9300(8) 0.042(4) Uani 1 1 d . . . . .
C71 C 0.6407(12) 0.4349(13) 0.9926(9) 0.054(5) Uani 1 1 d . . . . .
H71 H 0.6146 0.4595 1.0247 0.065 Uiso 1 1 calc R U . . .
C72 C 0.6771(12) 0.3458(12) 1.0139(8) 0.047(5) Uani 1 1 d . . . . .
C73 C 0.6712(12) 0.2959(10) 1.0879(8) 0.051(5) Uani 1 1 d . . . . .
H73A H 0.6276 0.2599 1.0935 0.077 Uiso 1 1 calc R U . . .
H73B H 0.6436 0.3355 1.1109 0.077 Uiso 1 1 calc R U . . .
H73C H 0.7386 0.2605 1.1062 0.077 Uiso 1 1 calc R U . . .
N5 N 1.0772(13) 0.4864(13) 0.8157(8) 0.069(5) Uani 1 1 d . . . . .
O20 O 1.0468(8) 0.4449(9) 0.7930(7) 0.062(4) Uani 1 1 d . . . . .
O21B O 1.031(3) 0.569(2) 0.7978(19) 0.083(11) Uiso 0.5 1 d . . P C 2
O22 O 1.1609(9) 0.4593(10) 0.8464(7) 0.076(4) Uani 1 1 d . . . . .
N6 N 1.2157(11) 0.3192(10) 0.7777(7) 0.059(4) Uani 1 1 d . . . . .
H6 H 1.1547 0.3624 0.7841 0.070 Uiso 1 1 calc R U . . .
C74 C 1.2931(14) 0.3649(15) 0.7492(12) 0.084(7) Uani 1 1 d . . . . .
H74A H 1.3516 0.3265 0.7363 0.100 Uiso 1 1 calc R U . . .
H74B H 1.3167 0.3805 0.7832 0.100 Uiso 1 1 calc R U . . .
C75 C 1.2511(16) 0.4441(19) 0.6896(13) 0.108(10) Uani 1 1 d . . . . .
H75A H 1.2733 0.4325 0.6494 0.162 Uiso 1 1 calc R U . . .
H75B H 1.2753 0.4897 0.6913 0.162 Uiso 1 1 calc R U . . .
H75C H 1.1776 0.4612 0.6897 0.162 Uiso 1 1 calc R U . . .
C76 C 1.2533(16) 0.2564(15) 0.8454(11) 0.079(7) Uani 1 1 d . . . . .
H76A H 1.3167 0.2145 0.8417 0.095 Uiso 1 1 calc R U . . .
H76B H 1.2680 0.2864 0.8723 0.095 Uiso 1 1 calc R U . . .
C77 C 1.1787(18) 0.2111(15) 0.8794(12) 0.088(7) Uani 1 1 d . . . . .
H77A H 1.1349 0.2108 0.8465 0.131 Uiso 1 1 calc R U . . .
H77B H 1.1379 0.2401 0.9074 0.131 Uiso 1 1 calc R U . . .
H77C H 1.2142 0.1527 0.9066 0.131 Uiso 1 1 calc R U . . .
C78 C 1.1846(19) 0.2856(19) 0.7345(12) 0.098(9) Uani 1 1 d . . . . .
H78A H 1.1650 0.3320 0.6914 0.118 Uiso 1 1 calc R U . . .
H78B H 1.1233 0.2697 0.7522 0.118 Uiso 1 1 calc R U . . .
C79 C 1.258(3) 0.209(2) 0.7217(14) 0.124(11) Uani 1 1 d . . . . .
H79A H 1.2644 0.2224 0.6742 0.187 Uiso 1 1 calc R U . . .
H79B H 1.2331 0.1601 0.7409 0.187 Uiso 1 1 calc R U . . .
H79C H 1.3241 0.1967 0.7420 0.187 Uiso 1 1 calc R U . . .
O23 O 0.470(2) 0.9852(18) 0.8023(14) 0.169(10) Uiso 1 1 d . . . . .
C80 C 0.577(5) 0.969(3) 0.786(3) 0.25(3) Uiso 1 1 d D . . . .
H80A H 0.6026 0.9143 0.7794 0.301 Uiso 1 1 calc R U . . .
H80B H 0.6176 0.9683 0.8213 0.301 Uiso 1 1 calc R U . . .
C81 C 0.583(3) 1.041(3) 0.722(2) 0.190(18) Uiso 1 1 d D . . . .
H81A H 0.5776 1.0249 0.6844 0.285 Uiso 1 1 calc R U . . .
H81B H 0.6469 1.0530 0.7218 0.285 Uiso 1 1 calc R U . . .
H81C H 0.5274 1.0920 0.7192 0.285 Uiso 1 1 calc R U . . .
C82 C 0.451(4) 0.917(3) 0.860(3) 0.21(2) Uiso 1 1 d . . . . .
H82A H 0.4894 0.8600 0.8596 0.249 Uiso 1 1 calc R U . . .
H82B H 0.4659 0.9213 0.9020 0.249 Uiso 1 1 calc R U . . .
C83 C 0.342(4) 0.934(3) 0.849(2) 0.21(2) Uiso 1 1 d . . . . .
H83A H 0.3258 0.9582 0.8018 0.312 Uiso 1 1 calc R U . . .
H83B H 0.3047 0.9747 0.8697 0.312 Uiso 1 1 calc R U . . .
H83C H 0.3238 0.8816 0.8687 0.312 Uiso 1 1 calc R U . . .
O24 O 0.756(3) 0.907(2) 0.523(2) 0.112(12) Uiso 0.5 1 d . . P D 1
C84 C 0.805(4) 0.847(4) 0.595(3) 0.102(17) Uiso 0.5 1 d . . P D 1
H84A H 0.8080 0.7877 0.6016 0.123 Uiso 0.5 1 calc R U P D 1
H84B H 0.8747 0.8483 0.5968 0.123 Uiso 0.5 1 calc R U P D 1
C85 C 0.765(4) 0.862(3) 0.637(3) 0.092(15) Uiso 0.5 1 d . . P D 1
H85A H 0.7115 0.9161 0.6200 0.138 Uiso 0.5 1 calc R U P D 1
H85B H 0.8126 0.8676 0.6649 0.138 Uiso 0.5 1 calc R U P D 1
H85C H 0.7355 0.8175 0.6630 0.138 Uiso 0.5 1 calc R U P D 1
C86 C 0.782(5) 0.911(4) 0.470(4) 0.12(2) Uiso 0.5 1 d . . P D 1
H86A H 0.7811 0.8560 0.4693 0.148 Uiso 0.5 1 calc R U P D 1
H86B H 0.8535 0.9069 0.4729 0.148 Uiso 0.5 1 calc R U P D 1
C87 C 0.750(7) 0.972(5) 0.397(4) 0.13(3) Uiso 0.5 1 d . . P D 1
H87A H 0.7944 0.9486 0.3672 0.201 Uiso 0.5 1 calc R U P D 1
H87B H 0.7565 1.0278 0.3908 0.201 Uiso 0.5 1 calc R U P D 1
H87C H 0.6806 0.9773 0.3878 0.201 Uiso 0.5 1 calc R U P D 1
O25 O 0.656(5) 0.962(4) 0.426(3) 0.18(2) Uiso 0.5 1 d D . P E 2
C88 C 0.565(8) 0.989(12) 0.458(10) 0.45(13) Uiso 0.5 1 d D . P E 2
H88A H 0.5421 1.0514 0.4419 0.546 Uiso 0.5 1 calc R U P E 2
H88B H 0.5789 0.9678 0.5058 0.546 Uiso 0.5 1 calc R U P E 2
C89 C 0.481(9) 0.957(7) 0.444(6) 0.24(5) Uiso 0.5 1 d D . P E 2
H89A H 0.4703 0.9745 0.3964 0.364 Uiso 0.5 1 calc R U P E 2
H89B H 0.4191 0.9803 0.4633 0.364 Uiso 0.5 1 calc R U P E 2
H89C H 0.5011 0.8948 0.4635 0.364 Uiso 0.5 1 calc R U P E 2
C90 C 0.709(5) 0.940(6) 0.373(4) 0.17(3) Uiso 0.5 1 d D . P E 2
H90A H 0.6854 0.9828 0.3290 0.198 Uiso 0.5 1 calc R U P E 2
H90B H 0.7109 0.8829 0.3744 0.198 Uiso 0.5 1 calc R U P E 2
C91 C 0.807(7) 0.942(7) 0.398(5) 0.20(5) Uiso 0.5 1 d D . P E 2
H91A H 0.8456 0.9666 0.3604 0.297 Uiso 0.5 1 calc R U P E 2
H91B H 0.8471 0.8848 0.4241 0.297 Uiso 0.5 1 calc R U P E 2
H91C H 0.7919 0.9773 0.4254 0.297 Uiso 0.5 1 calc R U P E 2
C39A C 0.897(5) 0.161(4) 1.245(3) 0.095(19) Uiso 0.5 1 d . . P B 1
H39D H 0.8382 0.2117 1.2354 0.142 Uiso 0.5 1 calc R U P B 1
H39E H 0.9097 0.1353 1.2931 0.142 Uiso 0.5 1 calc R U P B 1
H39F H 0.8833 0.1207 1.2290 0.142 Uiso 0.5 1 calc R U P B 1
C41A C 0.996(4) 0.236(3) 1.255(2) 0.064(13) Uiso 0.5 1 d . . P B 1
H41D H 1.0586 0.2485 1.2368 0.096 Uiso 0.5 1 calc R U P B 1
H41E H 1.0062 0.2042 1.3020 0.096 Uiso 0.5 1 calc R U P B 1
H41F H 0.9421 0.2888 1.2465 0.096 Uiso 0.5 1 calc R U P B 1
C40A C 1.068(3) 0.107(3) 1.235(2) 0.041(10) Uiso 0.5 1 d . . P B 1
H40D H 1.0634 0.0667 1.2153 0.061 Uiso 0.5 1 calc R U P B 1
H40E H 1.0786 0.0789 1.2826 0.061 Uiso 0.5 1 calc R U P B 1
H40F H 1.1234 0.1301 1.2164 0.061 Uiso 0.5 1 calc R U P B 1
O21A O 1.013(2) 0.5482(18) 0.8248(14) 0.051(7) Uiso 0.5 1 d . . P C 1

loop_
_atom_site_aniso_label
_atom_site_aniso_U_11
_atom_site_aniso_U_22
_atom_site_aniso_U_33
_atom_site_aniso_U_23
_atom_site_aniso_U_13
_atom_site_aniso_U_12
Tb1 0.0354(4) 0.0384(5) 0.0368(4) -0.0107(4) -0.0019(3) -0.0042(4)
Tb2 0.0355(4) 0.0445(5) 0.0359(4) -0.0125(4) 0.0018(3) -0.0072(4)
Tb3 0.0447(5) 0.0383(5) 0.0403(5) -0.0102(4) -0.0004(4) -0.0042(4)
Tb4 0.0339(4) 0.0344(5) 0.0352(4) -0.0107(3) -0.0011(3) -0.0025(3)
N1 0.040(7) 0.043(8) 0.032(7) -0.007(6) -0.009(6) -0.013(6)
N2 0.040(8) 0.063(11) 0.047(8) -0.028(8) 0.006(6) -0.021(7)
N3 0.040(8) 0.048(9) 0.047(9) -0.020(7) -0.005(6) -0.006(6)
N4 0.040(7) 0.037(8) 0.049(9) -0.020(7) -0.002(6) -0.008(6)
O1 0.038(6) 0.023(6) 0.036(6) -0.003(5) -0.008(5) 0.006(5)
O2 0.039(6) 0.052(8) 0.037(6) -0.012(6) 0.004(5) -0.002(5)
O3 0.048(7) 0.035(6) 0.037(6) -0.007(5) -0.003(5) -0.008(5)
O4 0.058(8) 0.044(8) 0.075(9) -0.023(7) 0.007(7) -0.012(6)
O5 0.049(7) 0.041(7) 0.056(8) -0.028(6) -0.008(5) -0.005(5)
O6 0.042(6) 0.020(6) 0.048(7) -0.008(5) -0.009(5) -0.006(5)
O7 0.046(7) 0.040(7) 0.053(8) -0.010(6) -0.012(6) -0.005(5)
O8 0.052(7) 0.053(8) 0.051(8) -0.017(6) -0.006(6) -0.002(6)
O9 0.048(7) 0.057(8) 0.036(7) 0.001(6) -0.015(5) -0.006(6)
O10 0.045(7) 0.040(7) 0.049(7) -0.007(6) 0.004(6) -0.011(5)
O11 0.044(7) 0.068(9) 0.041(7) -0.018(6) 0.006(5) -0.021(6)
O12 0.041(6) 0.063(8) 0.041(7) -0.022(6) 0.013(5) -0.019(6)
O13 0.048(7) 0.044(7) 0.038(6) -0.017(5) 0.001(5) -0.010(5)
O14 0.066(8) 0.041(7) 0.053(8) -0.018(6) 0.005(6) -0.004(6)
O15 0.043(6) 0.035(6) 0.033(6) -0.010(5) 0.002(5) 0.000(5)
O16 0.052(7) 0.037(7) 0.033(6) -0.007(5) 0.002(5) -0.007(5)
O17 0.021(5) 0.047(7) 0.042(6) -0.006(5) 0.001(4) -0.002(5)
O18 0.041(6) 0.040(7) 0.029(6) -0.010(5) 0.010(5) -0.004(5)
O19 0.053(7) 0.068(9) 0.047(7) -0.023(6) 0.006(5) -0.029(6)
C1 0.032(8) 0.039(10) 0.023(8) 0.007(7) 0.004(6) -0.012(7)
C2 0.033(9) 0.046(11) 0.063(12) -0.024(9) -0.024(8) -0.007(8)
C3 0.050(10) 0.054(12) 0.035(9) 0.004(8) -0.003(8) -0.019(9)
C4 0.071(12) 0.043(11) 0.040(10) -0.011(9) 0.001(9) 0.003(9)
C5 0.045(10) 0.050(12) 0.058(12) -0.016(9) -0.024(8) 0.004(8)
C6 0.034(9) 0.049(12) 0.071(13) -0.030(10) -0.009(8) 0.012(8)
C7 0.030(8) 0.043(11) 0.055(11) -0.006(9) -0.004(8) -0.010(7)
C8 0.035(9) 0.070(14) 0.050(11) -0.028(10) 0.000(8) 0.003(9)
C9 0.029(8) 0.039(10) 0.053(11) -0.012(8) 0.010(7) -0.007(7)
C10 0.024(8) 0.084(14) 0.036(9) -0.028(9) -0.004(7) -0.003(8)
C11 0.056(11) 0.057(13) 0.033(9) -0.002(8) -0.003(8) -0.015(9)
C12 0.069(13) 0.078(16) 0.052(12) -0.040(11) 0.027(10) -0.010(11)
C13 0.054(11) 0.045(11) 0.063(12) -0.030(10) -0.005(9) -0.001(9)
C14 0.11(2) 0.068(16) 0.066(15) -0.016(12) -0.008(13) 0.007(14)
C18 0.061(12) 0.043(12) 0.043(11) 0.007(9) -0.004(9) -0.015(9)
C19 0.033(8) 0.045(11) 0.035(9) 0.006(8) -0.002(7) -0.001(7)
C20 0.049(12) 0.088(18) 0.061(14) -0.016(12) 0.004(10) -0.008(11)
C21 0.057(12) 0.090(18) 0.030(10) 0.010(11) -0.004(9) -0.010(12)
C22 0.047(12) 0.076(16) 0.072(16) 0.013(13) 0.009(10) -0.011(10)
C23 0.060(11) 0.058(12) 0.020(8) -0.020(8) -0.010(7) -0.001(9)
C24 0.051(10) 0.019(9) 0.072(13) -0.004(9) 0.015(9) -0.013(8)
C25 0.074(13) 0.038(12) 0.069(14) -0.012(10) 0.019(10) -0.036(10)
C26 0.101(17) 0.054(14) 0.058(13) -0.010(11) 0.006(11) -0.042(12)
C27 0.114(18) 0.043(12) 0.066(14) -0.017(10) 0.007(12) -0.027(12)
C28 0.13(2) 0.069(16) 0.054(12) -0.040(12) -0.009(12) -0.040(14)
C29 0.045(10) 0.071(14) 0.046(10) -0.029(10) 0.000(8) -0.021(9)
C30 0.044(10) 0.050(12) 0.059(12) -0.023(9) 0.000(8) -0.024(8)
C31 0.046(10) 0.060(12) 0.037(9) -0.021(8) -0.005(7) -0.006(8)
C32 0.042(9) 0.056(12) 0.028(9) -0.013(8) -0.004(7) 0.004(8)
C33 0.046(9) 0.049(11) 0.018(7) -0.006(7) -0.005(7) -0.001(8)
C34 0.063(11) 0.034(9) 0.032(8) -0.018(7) 0.007(7) -0.017(8)
C35 0.065(11) 0.043(11) 0.043(10) -0.026(8) -0.008(8) 0.022(9)
C36 0.050(10) 0.061(12) 0.023(8) -0.019(8) -0.014(7) -0.005(8)
C37 0.050(10) 0.044(11) 0.067(13) -0.031(10) 0.001(9) -0.002(8)
C38 0.082(14) 0.046(12) 0.031(9) 0.001(8) -0.016(9) 0.005(10)
C42 0.040(9) 0.047(11) 0.044(10) -0.007(8) -0.016(8) 0.013(8)
C43 0.053(10) 0.035(10) 0.039(9) -0.021(8) 0.004(7) -0.007(8)
C44 0.045(10) 0.063(13) 0.066(13) -0.018(11) -0.001(9) 0.005(9)
C45 0.033(9) 0.048(12) 0.067(13) -0.019(10) 0.006(8) 0.010(8)
C46 0.054(11) 0.051(12) 0.056(12) -0.032(9) 0.022(9) -0.009(9)
C47 0.046(9) 0.051(11) 0.028(8) -0.011(8) -0.006(7) -0.005(8)
C48 0.032(8) 0.034(10) 0.054(10) -0.027(8) -0.007(7) -0.002(7)
C49 0.076(13) 0.042(11) 0.030(9) 0.001(8) -0.009(8) -0.011(9)
C50 0.021(7) 0.044(10) 0.039(9) -0.007(8) 0.014(6) -0.005(7)
C51 0.039(9) 0.058(13) 0.050(11) -0.023(10) -0.001(8) 0.016(8)
C52 0.038(9) 0.097(17) 0.037(10) -0.036(11) -0.008(8) -0.010(10)
C53 0.047(11) 0.082(16) 0.054(12) -0.022(11) -0.009(9) -0.007(10)
C54 0.049(11) 0.15(2) 0.064(13) -0.070(15) 0.035(10) -0.054(13)
C55 0.038(9) 0.060(13) 0.039(10) -0.009(9) -0.007(7) -0.018(8)
C56 0.037(10) 0.088(17) 0.047(11) -0.011(11) 0.009(8) -0.019(10)
C57 0.030(9) 0.030(11) 0.111(19) -0.003(11) -0.005(10) 0.001(8)
C58 0.106(19) 0.046(14) 0.099(19) 0.008(12) 0.016(14) -0.029(13)
C59 0.054(12) 0.090(17) 0.065(13) -0.032(12) 0.031(10) -0.019(11)
C60 0.059(11) 0.054(12) 0.036(10) -0.016(9) 0.001(8) -0.018(9)
C61 0.018(8) 0.085(15) 0.049(10) -0.027(10) 0.009(7) -0.010(8)
C62 0.051(10) 0.051(11) 0.032(8) -0.017(8) -0.005(7) -0.024(8)
C63 0.046(11) 0.089(17) 0.079(14) -0.028(12) 0.026(10) -0.035(11)
C64 0.045(10) 0.060(13) 0.054(11) -0.019(9) -0.006(8) -0.007(9)
C65 0.024(9) 0.074(15) 0.054(11) -0.010(10) -0.009(7) 0.019(9)
C66 0.043(11) 0.064(15) 0.070(13) -0.018(11) -0.006(9) -0.013(10)
C67 0.059(14) 0.047(13) 0.094(17) -0.020(11) -0.006(12) 0.034(11)
C68 0.075(16) 0.040(13) 0.15(3) -0.016(14) -0.004(15) 0.014(11)
C69 0.050(10) 0.034(10) 0.046(10) -0.011(8) 0.027(8) -0.005(8)
C70 0.017(7) 0.050(11) 0.052(11) -0.018(9) -0.008(7) 0.002(7)
C71 0.038(9) 0.072(14) 0.043(10) -0.005(9) -0.010(7) -0.017(9)
C72 0.035(9) 0.065(13) 0.035(9) -0.018(9) 0.001(7) -0.004(8)
C73 0.046(10) 0.031(10) 0.060(11) -0.009(8) 0.006(8) 0.003(8)
N5 0.061(11) 0.090(15) 0.041(9) -0.013(9) -0.007(8) -0.011(10)
O20 0.034(6) 0.091(11) 0.083(10) -0.052(9) 0.003(6) -0.025(7)
O22 0.046(8) 0.102(12) 0.067(9) -0.016(8) -0.018(7) -0.014(7)
N6 0.042(8) 0.061(11) 0.059(10) -0.010(8) -0.017(7) -0.006(7)
C74 0.033(10) 0.096(18) 0.094(17) -0.013(14) 0.031(10) -0.012(11)
C75 0.051(13) 0.14(3) 0.11(2) -0.028(19) 0.040(13) -0.037(15)
C76 0.067(13) 0.078(16) 0.078(15) -0.008(12) -0.037(11) -0.016(12)
C77 0.093(17) 0.076(17) 0.081(16) -0.007(13) -0.011(13) -0.030(14)
C78 0.087(18) 0.14(3) 0.062(15) -0.027(16) 0.002(13) -0.030(17)
C79 0.19(3) 0.12(3) 0.10(2) -0.08(2) 0.03(2) -0.05(2)

loop_
_atom_type_symbol
_atom_type_description
_atom_type_scat_dispersion_real
_atom_type_scat_dispersion_imag
_atom_type_scat_source
C C 0.0033 0.0016 'International Tables Vol C Tables 4.2.6.8 and 6.1.1.4'
H H 0.0000 0.0000 'International Tables Vol C Tables 4.2.6.8 and 6.1.1.4'
N N 0.0061 0.0033 'International Tables Vol C Tables 4.2.6.8 and 6.1.1.4'
O O 0.0106 0.0060 'International Tables Vol C Tables 4.2.6.8 and 6.1.1.4'
Tb Tb -0.1723 4.1537 'International Tables Vol C Tables 4.2.6.8 and 6.1.1.4'

loop_
_geom_angle_atom_site_label_1
_geom_angle_atom_site_label_2
_geom_angle_atom_site_label_3
_geom_angle
O8 Tb1 O9 117.1(4)
O8 Tb1 O10 78.3(4)
O9 Tb1 O10 72.7(4)
O8 Tb1 O17 139.0(4)
O9 Tb1 O17 79.2(4)
O10 Tb1 O17 141.6(4)
O8 Tb1 O7 72.3(4)
O9 Tb1 O7 76.4(4)
O10 Tb1 O7 120.3(4)
O17 Tb1 O7 76.2(4)
O8 Tb1 O1 144.8(4)
O9 Tb1 O1 83.3(3)
O10 Tb1 O1 81.6(4)
O17 Tb1 O1 69.5(3)
O7 Tb1 O1 142.8(4)
O8 Tb1 O2 79.7(4)
O9 Tb1 O2 146.2(4)
O10 Tb1 O2 141.1(4)
O17 Tb1 O2 70.5(4)
O7 Tb1 O2 82.1(4)
O1 Tb1 O2 99.2(4)
O8 Tb1 N1 81.9(4)
O9 Tb1 N1 139.3(4)
O10 Tb1 N1 77.1(4)
O17 Tb1 N1 111.0(4)
O7 Tb1 N1 143.7(4)
O1 Tb1 N1 65.6(4)
O2 Tb1 N1 68.3(4)
O8 Tb1 Tb2 111.6(3)
O9 Tb1 Tb2 115.1(3)
O10 Tb1 Tb2 159.2(3)
O17 Tb1 Tb2 36.4(2)
O7 Tb1 Tb2 80.5(3)
O1 Tb1 Tb2 80.4(3)
O2 Tb1 Tb2 34.5(3)
N1 Tb1 Tb2 86.1(3)
O8 Tb1 Tb4 163.4(3)
O9 Tb1 Tb4 79.0(3)
O10 Tb1 Tb4 112.5(3)
O17 Tb1 Tb4 35.0(2)
O7 Tb1 Tb4 110.0(3)
O1 Tb1 Tb4 34.5(3)
O2 Tb1 Tb4 84.3(3)
N1 Tb1 Tb4 88.2(3)
Tb2 Tb1 Tb4 54.12(2)
O11 Tb2 O2 81.8(4)
O11 Tb2 O3 133.6(4)
O2 Tb2 O3 111.9(4)
O11 Tb2 O12 73.1(4)
O2 Tb2 O12 145.5(4)
O3 Tb2 O12 72.4(4)
O11 Tb2 O6 81.6(4)
O2 Tb2 O6 85.1(4)
O3 Tb2 O6 141.3(4)
O12 Tb2 O6 113.5(4)
O11 Tb2 O18 126.3(4)
O2 Tb2 O18 135.7(4)
O3 Tb2 O18 75.3(4)
O12 Tb2 O18 78.9(4)
O6 Tb2 O18 68.9(4)
O11 Tb2 O17 145.9(4)
O2 Tb2 O17 71.0(4)
O3 Tb2 O17 77.2(4)
O12 Tb2 O17 139.7(4)
O6 Tb2 O17 76.2(4)
O18 Tb2 O17 68.3(4)
O11 Tb2 N2 78.5(4)
O2 Tb2 N2 70.5(4)
O3 Tb2 N2 66.5(4)
O12 Tb2 N2 81.4(4)
O6 Tb2 N2 150.3(4)
O18 Tb2 N2 140.8(4)
O17 Tb2 N2 109.8(4)
O11 Tb2 Tb4 123.7(3)
O2 Tb2 Tb4 94.3(3)
O3 Tb2 Tb4 100.1(3)
O12 Tb2 Tb4 119.2(3)
O6 Tb2 Tb4 42.3(3)
O18 Tb2 Tb4 42.5(3)
O17 Tb2 Tb4 42.2(2)
N2 Tb2 Tb4 152.1(3)
O11 Tb2 Tb3 152.5(3)
O2 Tb2 Tb3 125.4(3)
O3 Tb2 Tb3 38.8(3)
O12 Tb2 Tb3 80.4(3)
O6 Tb2 Tb3 102.8(3)
O18 Tb2 Tb3 38.3(2)
O17 Tb2 Tb3 59.4(3)
N2 Tb2 Tb3 105.1(3)
Tb4 Tb2 Tb3 63.96(2)
O11 Tb2 Tb1 113.7(3)
O2 Tb2 Tb1 36.0(3)
O3 Tb2 Tb1 98.4(3)
O12 Tb2 Tb1 170.6(3)
O6 Tb2 Tb1 74.7(3)
O18 Tb2 Tb1 100.8(3)
O17 Tb2 Tb1 35.4(3)
N2 Tb2 Tb1 93.4(3)
Tb4 Tb2 Tb1 63.31(2)
Tb3 Tb2 Tb1 93.50(3)
O4 Tb3 O14 89.3(5)
O4 Tb3 O18 90.1(4)
O14 Tb3 O18 166.4(4)
O4 Tb3 O13 130.3(4)
O14 Tb3 O13 73.1(4)
O18 Tb3 O13 116.9(4)
O4 Tb3 O3 148.5(4)
O14 Tb3 O3 96.5(4)
O18 Tb3 O3 77.2(4)
O13 Tb3 O3 80.8(4)
O4 Tb3 O19 75.4(4)
O14 Tb3 O19 90.9(4)
O18 Tb3 O19 75.8(4)
O13 Tb3 O19 148.0(4)
O3 Tb3 O19 73.6(4)
O4 Tb3 O15 78.3(4)
O14 Tb3 O15 120.8(4)
O18 Tb3 O15 72.3(3)
O13 Tb3 O15 72.5(3)
O3 Tb3 O15 123.1(4)
O19 Tb3 O15 138.2(4)
O4 Tb3 Tb2 128.1(3)
O14 Tb3 Tb2 135.8(3)
O18 Tb3 Tb2 39.5(3)
O13 Tb3 Tb2 92.9(3)
O3 Tb3 Tb2 39.4(3)
O19 Tb3 Tb2 79.3(3)
O15 Tb3 Tb2 92.4(2)
O4 Tb3 Tb4 93.4(3)
O14 Tb3 Tb4 156.9(3)
O18 Tb3 Tb4 36.7(3)
O13 Tb3 Tb4 87.8(3)
O3 Tb3 Tb4 93.2(3)
O19 Tb3 Tb4 112.0(3)
O15 Tb3 Tb4 38.2(2)
Tb2 Tb3 Tb4 56.18(2)
O16 Tb4 O1 81.1(4)
O16 Tb4 O17 117.8(4)
O1 Tb4 O17 69.9(3)
O16 Tb4 O5 77.6(4)
O1 Tb4 O5 147.5(4)
O17 Tb4 O5 142.2(4)
O16 Tb4 O6 147.2(4)
O1 Tb4 O6 76.9(4)
O17 Tb4 O6 76.8(3)
O5 Tb4 O6 109.6(4)
O16 Tb4 O18 142.7(4)
O1 Tb4 O18 130.9(4)
O17 Tb4 O18 68.8(4)
O5 Tb4 O18 78.9(4)
O6 Tb4 O18 68.8(4)
O16 Tb4 O15 73.8(4)
O1 Tb4 O15 120.1(4)
O17 Tb4 O15 75.4(4)
O5 Tb4 O15 76.9(4)
O6 Tb4 O15 138.7(3)
O18 Tb4 O15 72.9(3)
O16 Tb4 N4 87.4(4)
O1 Tb4 N4 82.8(4)
O17 Tb4 N4 138.0(4)
O5 Tb4 N4 72.0(4)
O6 Tb4 N4 66.1(4)
O18 Tb4 N4 112.2(4)
O15 Tb4 N4 146.5(4)
O16 Tb4 Tb2 160.7(3)
O1 Tb4 Tb2 88.7(2)
O17 Tb4 Tb2 42.9(2)
O5 Tb4 Tb2 118.0(3)
O6 Tb4 Tb2 42.2(2)
O18 Tb4 Tb2 42.5(3)
O15 Tb4 Tb2 97.7(2)
N4 Tb4 Tb2 107.6(3)
O16 Tb4 Tb3 113.8(3)
O1 Tb4 Tb3 125.8(2)
O17 Tb4 Tb3 56.8(3)
O5 Tb4 Tb3 85.5(3)
O6 Tb4 Tb3 98.8(2)
O18 Tb4 Tb3 35.5(2)
O15 Tb4 Tb3 40.0(2)
N4 Tb4 Tb3 145.3(3)
Tb2 Tb4 Tb3 59.86(2)
O16 Tb4 Tb1 100.9(3)
O1 Tb4 Tb1 35.3(2)
O17 Tb4 Tb1 34.6(3)
O5 Tb4 Tb1 175.1(3)
O6 Tb4 Tb1 74.2(2)
O18 Tb4 Tb1 100.1(3)
O15 Tb4 Tb1 98.3(3)
N4 Tb4 Tb1 112.7(3)
Tb2 Tb4 Tb1 62.57(2)
Tb3 Tb4 Tb1 90.90(2)
C7 N1 C6 125.4(14)
C7 N1 Tb1 128.5(11)
C6 N1 Tb1 106.0(10)
C18 N2 C19 121.4(15)
C18 N2 Tb2 125.3(13)
C19 N2 Tb2 113.2(11)
C31 N3 C30 128.6(16)
C31 N3 H3 115.7
C30 N3 H3 115.7
C42 N4 C43 126.0(14)
C42 N4 Tb4 120.7(10)
C43 N4 Tb4 113.2(10)
C1 O1 Tb4 135.7(9)
C1 O1 Tb1 111.2(9)
Tb4 O1 Tb1 110.1(4)
C9 O2 Tb2 125.9(10)
C9 O2 Tb1 124.3(11)
Tb2 O2 Tb1 109.6(5)
C24 O3 Tb3 136.7(11)
C24 O3 Tb2 116.5(10)
Tb3 O3 Tb2 101.8(4)
C25 O4 Tb3 158.2(13)
C33 O5 Tb4 123.9(11)
C48 O6 Tb2 144.0(10)
C48 O6 Tb4 118.5(9)
Tb2 O6 Tb4 95.5(3)
C50 O7 Tb1 132.2(10)
C52 O8 Tb1 132.8(13)
C55 O9 Tb1 131.8(12)
C57 O10 Tb1 129.5(13)
C60 O11 Tb2 136.4(12)
C62 O12 Tb2 129.8(11)
C65 O13 Tb3 136.2(13)
C67 O14 Tb3 133.4(14)
C70 O15 Tb4 131.5(10)
C70 O15 Tb3 125.1(10)
Tb4 O15 Tb3 101.8(4)
C72 O16 Tb4 133.0(11)
Tb1 O17 Tb4 110.4(4)
Tb1 O17 Tb2 108.2(5)
Tb4 O17 Tb2 94.8(3)
Tb1 O17 H17 113.9
Tb4 O17 H17 113.9
Tb2 O17 H17 113.9
Tb3 O18 Tb2 102.2(4)
Tb3 O18 Tb4 107.9(4)
Tb2 O18 Tb4 95.0(4)
Tb3 O18 H18 116.3
Tb2 O18 H18 116.3
Tb4 O18 H18 116.3
Tb3 O19 H19A 120.0
Tb3 O19 H19B 120.0
H19A O19 H19B 120.0
C6 C1 C2 120.9(17)
C6 C1 O1 118.0(14)
C2 C1 O1 121.0(16)
C3 C2 C1 119.7(17)
C3 C2 H2 120.2
C1 C2 H2 120.2
C2 C3 C4 123.1(16)
C2 C3 H3A 118.4
C4 C3 H3A 118.4
C5 C4 C3 115.8(18)
C5 C4 H4 122.1
C3 C4 H4 122.1
C4 C5 C6 120.0(18)
C4 C5 H5 120.0
C6 C5 H5 120.0
C1 C6 N1 118.6(16)
C1 C6 C5 120.3(18)
N1 C6 C5 121.0(16)
N1 C7 C8 123.6(16)
N1 C7 H7 118.2
C8 C7 H7 118.2
C13 C8 C9 118.6(17)
C13 C8 C7 119.2(18)
C9 C8 C7 122.2(17)
O2 C9 C10 119.6(16)
O2 C9 C8 122.4(15)
C10 C9 C8 117.6(16)
C9 C10 C11 120.1(18)
C9 C10 C18 122.4(16)
C11 C10 C18 117.3(16)
C12 C11 C10 122.3(16)
C12 C11 H11 118.8
C10 C11 H11 118.8
C11 C12 C13 116.2(16)
C11 C12 C14 122.9(18)
C13 C12 C14 121(2)
C12 C13 C8 124.5(18)
C12 C13 H13 117.7
C8 C13 H13 117.7
C17B C14 C15B 125(5)
C17B C14 C12 112(4)
C16A C14 C12 113(2)
C15B C14 C12 111(4)
C16A C14 C17A 111(3)
C12 C14 C17A 115(2)
C16A C14 C15A 116(3)
C12 C14 C15A 100(2)
C17A C14 C15A 101(3)
C17B C14 C16B 100(6)
C15B C14 C16B 100(5)
C12 C14 C16B 105(4)
C14 C15A H15A 109.5
C14 C15A H15B 109.5
H15A C15A H15B 109.5
C14 C15A H15C 109.5
H15A C15A H15C 109.5
H15B C15A H15C 109.5
C14 C16A H16A 109.5
C14 C16A H16B 109.5
H16A C16A H16B 109.5
C14 C16A H16C 109.5
H16A C16A H16C 109.5
H16B C16A H16C 109.5
C14 C17A H17A 109.5
C14 C17A H17B 109.5
H17A C17A H17B 109.5
C14 C17A H17C 109.5
H17A C17A H17C 109.5
H17B C17A H17C 109.5
C14 C15B H15D 109.5
C14 C15B H15E 109.5
H15D C15B H15E 109.5
C14 C15B H15F 109.5
H15D C15B H15F 109.5
H15E C15B H15F 109.5
C14 C16B H16D 109.5
C14 C16B H16E 109.5
H16D C16B H16E 109.5
C14 C16B H16F 109.5
H16D C16B H16F 109.5
H16E C16B H16F 109.5
C14 C17B H17D 109.5
C14 C17B H17E 109.5
H17D C17B H17E 109.5
C14 C17B H17F 109.5
H17D C17B H17F 109.5
H17E C17B H17F 109.5
N2 C18 C10 125.3(16)
N2 C18 H18A 117.3
C10 C18 H18A 117.3
C20 C19 N2 125.9(19)
C20 C19 C24 121.3(19)
N2 C19 C24 112.7(14)
C19 C20 C21 119(2)
C19 C20 H20 120.3
C21 C20 H20 120.3
C22 C21 C20 122.2(19)
C22 C21 H21 118.9
C20 C21 H21 118.9
C21 C22 C23 119(2)
C21 C22 H22 120.3
C23 C22 H22 120.3
C22 C23 C24 121.7(19)
C22 C23 H23 119.2
C24 C23 H23 119.2
O3 C24 C23 122.5(17)
O3 C24 C19 121.6(15)
C23 C24 C19 115.8(16)
O4 C25 C26 124(2)
O4 C25 C30 121.5(17)
C26 C25 C30 114(2)
C25 C26 C27 125(2)
C25 C26 H26 117.7
C27 C26 H26 117.7
C26 C27 C28 120(2)
C26 C27 H27 120.0
C28 C27 H27 120.0
C29 C28 C27 115.1(17)
C29 C28 H28 122.4
C27 C28 H28 122.4
C28 C29 C30 123.9(18)
C28 C29 H29 118.1
C30 C29 H29 118.1
C29 C30 N3 124.7(17)
C29 C30 C25 122.2(18)
N3 C30 C25 113.1(15)
N3 C31 C32 129.4(17)
N3 C31 H31 115.3
C32 C31 H31 115.3
C37 C32 C33 122.7(18)
C37 C32 C31 116.6(16)
C33 C32 C31 120.6(15)
O5 C33 C32 120.6(15)
O5 C33 C34 124.3(14)
C32 C33 C34 115.1(13)
C35 C34 C42 121.2(15)
C35 C34 C33 118.8(14)
C42 C34 C33 119.4(14)
C36 C35 C34 126.7(16)
C36 C35 H35 116.7
C34 C35 H35 116.7
C35 C36 C37 112.3(15)
C35 C36 C38 124.3(17)
C37 C36 C38 123.3(15)
C32 C37 C36 124.0(17)
C32 C37 H37 118.0
C36 C37 H37 118.0
C41B C38 C40B 125(3)
C39A C38 C36 113(3)
C41B C38 C36 116(2)
C40B C38 C36 111(3)
C39A C38 C40A 115(4)
C36 C38 C40A 110(2)
C39A C38 C41A 108(4)
C36 C38 C41A 111(2)
C40A C38 C41A 98(3)
C41B C38 C39B 104(3)
C40B C38 C39B 93(3)
C36 C38 C39B 102.1(17)
C38 C39B H39A 109.5
C38 C39B H39B 109.5
H39A C39B H39B 109.5
C38 C39B H39C 109.5
H39A C39B H39C 109.5
H39B C39B H39C 109.5
C38 C40B H40A 109.5
C38 C40B H40B 109.5
H40A C40B H40B 109.5
C38 C40B H40C 109.5
H40A C40B H40C 109.5
H40B C40B H40C 109.5
C38 C41B H41A 109.5
C38 C41B H41B 109.5
H41A C41B H41B 109.5
C38 C41B H41C 109.5
H41A C41B H41C 109.5
H41B C41B H41C 109.5
N4 C42 C34 131.1(15)
N4 C42 H42 114.4
C34 C42 H42 114.4
N4 C43 C44 127.1(16)
N4 C43 C48 117.0(14)
C44 C43 C48 115.8(15)
C45 C44 C43 122.1(18)
C45 C44 H44 119.0
C43 C44 H44 119.0
C46 C45 C44 120.8(17)
C46 C45 H45 119.6
C44 C45 H45 119.6
C45 C46 C47 121.1(16)
C45 C46 H46 119.5
C47 C46 H46 119.5
C46 C47 C48 119.4(15)
C46 C47 H47 120.3
C48 C47 H47 120.3
O6 C48 C47 121.9(14)
O6 C48 C43 117.4(13)
C47 C48 C43 120.6(14)
C50 C49 H49A 109.5
C50 C49 H49B 109.5
H49A C49 H49B 109.5
C50 C49 H49C 109.5
H49A C49 H49C 109.5
H49B C49 H49C 109.5
O7 C50 C51 125.6(16)
O7 C50 C49 114.9(15)
C51 C50 C49 119.5(15)
C50 C51 C52 123.3(16)
C50 C51 H51 118.3
C52 C51 H51 118.3
O8 C52 C51 123.3(17)
O8 C52 C53 117.9(19)
C51 C52 C53 118.7(16)
C52 C53 H53A 109.5
C52 C53 H53B 109.5
H53A C53 H53B 109.5
C52 C53 H53C 109.5
H53A C53 H53C 109.5
H53B C53 H53C 109.5
C55 C54 H54A 109.5
C55 C54 H54B 109.5
H54A C54 H54B 109.5
C55 C54 H54C 109.5
H54A C54 H54C 109.5
H54B C54 H54C 109.5
O9 C55 C56 124.4(18)
O9 C55 C54 118.8(18)
C56 C55 C54 116.7(17)
C57 C56 C55 124.4(18)
C57 C56 H56 117.8
C55 C56 H56 117.8
O10 C57 C56 125.8(18)
O10 C57 C58 114(2)
C56 C57 C58 121(2)
C57 C58 H58A 109.5
C57 C58 H58B 109.5
H58A C58 H58B 109.5
C57 C58 H58C 109.5
H58A C58 H58C 109.5
H58B C58 H58C 109.5
C60 C59 H59A 109.5
C60 C59 H59B 109.5
H59A C59 H59B 109.5
C60 C59 H59C 109.5
H59A C59 H59C 109.5
H59B C59 H59C 109.5
O11 C60 C61 123.9(17)
O11 C60 C59 117.2(18)
C61 C60 C59 118.8(17)
C62 C61 C60 122.4(16)
C62 C61 H61 118.8
C60 C61 H61 118.8
O12 C62 C61 128.0(16)
O12 C62 C63 114.9(15)
C61 C62 C63 117.0(16)
C62 C63 H63A 109.5
C62 C63 H63B 109.5
H63A C63 H63B 109.5
C62 C63 H63C 109.5
H63A C63 H63C 109.5
H63B C63 H63C 109.5
C65 C64 H64A 109.5
C65 C64 H64B 109.5
H64A C64 H64B 109.5
C65 C64 H64C 109.5
H64A C64 H64C 109.5
H64B C64 H64C 109.5
O13 C65 C66 124.6(19)
O13 C65 C64 115.3(18)
C66 C65 C64 120.1(15)
C67 C66 C65 124.2(18)
C67 C66 H66 117.9
C65 C66 H66 117.9
O14 C67 C66 128(2)
O14 C67 C68 110(2)
C66 C67 C68 121.6(19)
C67 C68 H68A 109.5
C67 C68 H68B 109.5
H68A C68 H68B 109.5
C67 C68 H68C 109.5
H68A C68 H68C 109.5
H68B C68 H68C 109.5
C70 C69 H69A 109.5
C70 C69 H69B 109.5
H69A C69 H69B 109.5
C70 C69 H69C 109.5
H69A C69 H69C 109.5
H69B C69 H69C 109.5
O15 C70 C71 126.2(16)
O15 C70 C69 116.6(14)
C71 C70 C69 117.1(16)
C70 C71 C72 124.7(18)
C70 C71 H71 117.6
C72 C71 H71 117.6
O16 C72 C71 125.3(16)
O16 C72 C73 117.5(16)
C71 C72 C73 117.2(15)
C72 C73 H73A 109.5
C72 C73 H73B 109.5
H73A C73 H73B 109.5
C72 C73 H73C 109.5
H73A C73 H73C 109.5
H73B C73 H73C 109.5
O20 N5 O21A 117(2)
O20 N5 O22 123.1(19)
O21A N5 O22 117(2)
O20 N5 O21B 119(2)
O22 N5 O21B 117(2)
C78 N6 C76 115.5(19)
C78 N6 C74 113.6(18)
C76 N6 C74 108.1(15)
C78 N6 H6 106.3
C76 N6 H6 106.3
C74 N6 H6 106.3
N6 C74 C75 111.8(17)
N6 C74 H74A 109.2
C75 C74 H74A 109.2
N6 C74 H74B 109.2
C75 C74 H74B 109.2
H74A C74 H74B 107.9
C74 C75 H75A 109.5
C74 C75 H75B 109.5
H75A C75 H75B 109.5
C74 C75 H75C 109.5
H75A C75 H75C 109.5
H75B C75 H75C 109.5
C77 C76 N6 112.1(16)
C77 C76 H76A 109.2
N6 C76 H76A 109.2
C77 C76 H76B 109.2
N6 C76 H76B 109.2
H76A C76 H76B 107.9
C76 C77 H77A 109.5
C76 C77 H77B 109.5
H77A C77 H77B 109.5
C76 C77 H77C 109.5
H77A C77 H77C 109.5
H77B C77 H77C 109.5
N6 C78 C79 119(2)
N6 C78 H78A 107.5
C79 C78 H78A 107.5
N6 C78 H78B 107.5
C79 C78 H78B 107.5
H78A C78 H78B 107.0
C78 C79 H79A 109.5
C78 C79 H79B 109.5
H79A C79 H79B 109.5
C78 C79 H79C 109.5
H79A C79 H79C 109.5
H79B C79 H79C 109.5
C82 O23 C80 113(3)
O23 C80 C81 107(4)
O23 C80 H80A 110.4
C81 C80 H80A 110.4
O23 C80 H80B 110.4
C81 C80 H80B 110.4
H80A C80 H80B 108.6
C80 C81 H81A 109.5
C80 C81 H81B 109.5
H81A C81 H81B 109.5
C80 C81 H81C 109.5
H81A C81 H81C 109.5
H81B C81 H81C 109.5
C83 C82 O23 100(4)
C83 C82 H82A 111.9
O23 C82 H82A 111.9
C83 C82 H82B 111.9
O23 C82 H82B 111.9
H82A C82 H82B 109.6
C82 C83 H83A 109.5
C82 C83 H83B 109.5
H83A C83 H83B 109.5
C82 C83 H83C 109.5
H83A C83 H83C 109.5
H83B C83 H83C 109.5
C86 O24 C84 133(5)
C85 C84 O24 116(6)
C85 C84 H84A 108.3
O24 C84 H84A 108.3
C85 C84 H84B 108.3
O24 C84 H84B 108.3
H84A C84 H84B 107.4
C84 C85 H85A 109.5
C84 C85 H85B 109.5
H85A C85 H85B 109.5
C84 C85 H85C 109.5
H85A C85 H85C 109.5
H85B C85 H85C 109.5
O24 C86 C87 139(7)
O24 C86 H86A 102.3
C87 C86 H86A 102.3
O24 C86 H86B 102.3
C87 C86 H86B 102.3
H86A C86 H86B 104.9
C86 C87 H87A 109.5
C86 C87 H87B 109.5
H87A C87 H87B 109.5
C86 C87 H87C 109.5
H87A C87 H87C 109.5
H87B C87 H87C 109.5
C88 O25 C90 152(9)
O25 C88 C89 112(10)
O25 C88 H88A 109.2
C89 C88 H88A 109.2
O25 C88 H88B 109.2
C89 C88 H88B 109.2
H88A C88 H88B 107.9
C88 C89 H89A 109.5
C88 C89 H89B 109.5
H89A C89 H89B 109.5
C88 C89 H89C 109.5
H89A C89 H89C 109.5
H89B C89 H89C 109.5
O25 C90 C91 91(7)
O25 C90 H90A 113.5
C91 C90 H90A 113.5
O25 C90 H90B 113.5
C91 C90 H90B 113.5
H90A C90 H90B 110.8
C90 C91 H91A 109.5
C90 C91 H91B 109.5
H91A C91 H91B 109.5
C90 C91 H91C 109.5
H91A C91 H91C 109.5
H91B C91 H91C 109.5
C38 C39A H39D 109.5
C38 C39A H39E 109.5
H39D C39A H39E 109.5
C38 C39A H39F 109.5
H39D C39A H39F 109.5
H39E C39A H39F 109.5
C38 C41A H41D 109.5
C38 C41A H41E 109.5
H41D C41A H41E 109.5
C38 C41A H41F 109.5
H41D C41A H41F 109.5
H41E C41A H41F 109.5
C38 C40A H40D 109.5
C38 C40A H40E 109.5
H40D C40A H40E 109.5
C38 C40A H40F 109.5
H40D C40A H40F 109.5
H40E C40A H40F 109.5

loop_
_geom_bond_atom_site_label_1
_geom_bond_atom_site_label_2
_geom_bond_distance
Tb1 O8 2.308(13)
Tb1 O9 2.323(13)
Tb1 O10 2.344(12)
Tb1 O17 2.349(12)
Tb1 O7 2.356(11)
Tb1 O1 2.387(9)
Tb1 O2 2.399(11)
Tb1 N1 2.540(14)
Tb1 Tb2 3.8499(12)
Tb1 Tb4 3.8752(12)
Tb2 O11 2.297(12)
Tb2 O2 2.312(13)
Tb2 O3 2.372(11)
Tb2 O12 2.372(11)
Tb2 O6 2.373(10)
Tb2 O18 2.382(11)
Tb2 O17 2.403(10)
Tb2 N2 2.507(14)
Tb2 Tb4 3.5142(11)
Tb2 Tb3 3.6581(12)
Tb3 O4 2.189(14)
Tb3 O14 2.300(11)
Tb3 O18 2.318(10)
Tb3 O13 2.322(11)
Tb3 O3 2.341(11)
Tb3 O19 2.441(11)
Tb3 O15 2.496(10)
Tb3 Tb4 3.8006(12)
Tb4 O16 2.289(11)
Tb4 O1 2.340(11)
Tb4 O17 2.370(10)
Tb4 O5 2.373(11)
Tb4 O6 2.375(11)
Tb4 O18 2.384(10)
Tb4 O15 2.400(10)
Tb4 N4 2.514(13)
N1 C7 1.30(2)
N1 C6 1.42(2)
N2 C18 1.28(2)
N2 C19 1.42(2)
N3 C31 1.30(2)
N3 C30 1.44(2)
N3 H3 0.8800
N4 C42 1.33(2)
N4 C43 1.37(2)
O1 C1 1.387(19)
O2 C9 1.29(2)
O3 C24 1.32(2)
O4 C25 1.28(2)
O5 C33 1.321(17)
O6 C48 1.350(17)
O7 C50 1.284(18)
O8 C52 1.26(2)
O9 C55 1.238(19)
O10 C57 1.26(3)
O11 C60 1.26(2)
O12 C62 1.284(19)
O13 C65 1.259(17)
O14 C67 1.30(2)
O15 C70 1.276(19)
O16 C72 1.26(2)
O17 H17 1.0000
O18 H18 1.0000
O19 H19A 0.9500
O19 H19B 0.9500
C1 C6 1.34(2)
C1 C2 1.38(2)
C2 C3 1.35(2)
C2 H2 0.9500
C3 C4 1.43(3)
C3 H3A 0.9500
C4 C5 1.39(2)
C4 H4 0.9500
C5 C6 1.44(2)
C5 H5 0.9500
C7 C8 1.44(2)
C7 H7 0.9500
C8 C13 1.41(2)
C8 C9 1.44(2)
C9 C10 1.42(2)
C10 C11 1.44(2)
C10 C18 1.47(3)
C11 C12 1.38(3)
C11 H11 0.9500
C12 C13 1.41(3)
C12 C14 1.55(3)
C13 H13 0.9500
C14 C17B 1.19(7)
C14 C16A 1.35(4)
C14 C15B 1.40(8)
C14 C17A 1.55(5)
C14 C15A 1.62(5)
C14 C16B 1.79(10)
C15A H15A 0.9800
C15A H15B 0.9800
C15A H15C 0.9800
C16A H16A 0.9800
C16A H16B 0.9800
C16A H16C 0.9800
C17A H17A 0.9800
C17A H17B 0.9800
C17A H17C 0.9800
C15B H15D 0.9800
C15B H15E 0.9800
C15B H15F 0.9800
C16B H16D 0.9800
C16B H16E 0.9800
C16B H16F 0.9800
C17B H17D 0.9800
C17B H17E 0.9800
C17B H17F 0.9800
C18 H18A 0.9500
C19 C20 1.35(3)
C19 C24 1.43(3)
C20 C21 1.38(3)
C20 H20 0.9500
C21 C22 1.34(3)
C21 H21 0.9500
C22 C23 1.38(3)
C22 H22 0.9500
C23 C24 1.41(2)
C23 H23 0.9500
C25 C26 1.34(3)
C25 C30 1.45(3)
C26 C27 1.40(3)
C26 H26 0.9500
C27 C28 1.45(3)
C27 H27 0.9500
C28 C29 1.35(3)
C28 H28 0.9500
C29 C30 1.36(2)
C29 H29 0.9500
C31 C32 1.42(2)
C31 H31 0.9500
C32 C37 1.34(2)
C32 C33 1.37(2)
C33 C34 1.46(2)
C34 C35 1.40(2)
C34 C42 1.41(2)
C35 C36 1.33(2)
C35 H35 0.9500
C36 C37 1.45(2)
C36 C38 1.53(2)
C37 H37 0.9500
C38 C39A 1.19(6)
C38 C41B 1.39(4)
C38 C40B 1.45(6)
C38 C40A 1.55(4)
C38 C41A 1.59(5)
C38 C39B 1.70(4)
C39B H39A 0.9800
C39B H39B 0.9800
C39B H39C 0.9800
C40B H40A 0.9800
C40B H40B 0.9800
C40B H40C 0.9800
C41B H41A 0.9800
C41B H41B 0.9800
C41B H41C 0.9800
C42 H42 0.9500
C43 C44 1.42(2)
C43 C48 1.43(2)
C44 C45 1.37(3)
C44 H44 0.9500
C45 C46 1.36(2)
C45 H45 0.9500
C46 C47 1.37(2)
C46 H46 0.9500
C47 C48 1.42(2)
C47 H47 0.9500
C49 C50 1.52(2)
C49 H49A 0.9800
C49 H49B 0.9800
C49 H49C 0.9800
C50 C51 1.35(2)
C51 C52 1.46(3)
C51 H51 0.9500
C52 C53 1.49(3)
C53 H53A 0.9800
C53 H53B 0.9800
C53 H53C 0.9800
C54 C55 1.50(3)
C54 H54A 0.9800
C54 H54B 0.9800
C54 H54C 0.9800
C55 C56 1.41(3)
C56 C57 1.35(3)
C56 H56 0.9500
C57 C58 1.52(3)
C58 H58A 0.9800
C58 H58B 0.9800
C58 H58C 0.9800
C59 C60 1.45(3)
C59 H59A 0.9800
C59 H59B 0.9800
C59 H59C 0.9800
C60 C61 1.41(3)
C61 C62 1.39(2)
C61 H61 0.9500
C62 C63 1.54(3)
C63 H63A 0.9800
C63 H63B 0.9800
C63 H63C 0.9800
C64 C65 1.52(3)
C64 H64A 0.9800
C64 H64B 0.9800
C64 H64C 0.9800
C65 C66 1.38(3)
C66 C67 1.30(3)
C66 H66 0.9500
C67 C68 1.57(3)
C68 H68A 0.9800
C68 H68B 0.9800
C68 H68C 0.9800
C69 C70 1.52(2)
C69 H69A 0.9800
C69 H69B 0.9800
C69 H69C 0.9800
C70 C71 1.35(2)
C71 C72 1.41(3)
C71 H71 0.9500
C72 C73 1.55(2)
C73 H73A 0.9800
C73 H73B 0.9800
C73 H73C 0.9800
N5 O20 1.20(2)
N5 O21A 1.26(3)
N5 O22 1.263(19)
N5 O21B 1.34(4)
N6 C78 1.44(3)
N6 C76 1.51(2)
N6 C74 1.51(2)
N6 H6 1.0000
C74 C75 1.52(3)
C74 H74A 0.9900
C74 H74B 0.9900
C75 H75A 0.9800
C75 H75B 0.9800
C75 H75C 0.9800
C76 C77 1.50(3)
C76 H76A 0.9900
C76 H76B 0.9900
C77 H77A 0.9800
C77 H77B 0.9800
C77 H77C 0.9800
C78 C79 1.54(4)
C78 H78A 0.9900
C78 H78B 0.9900
C79 H79A 0.9800
C79 H79B 0.9800
C79 H79C 0.9800
O23 C82 1.48(5)
O23 C80 1.48(5)
C80 C81 1.52(2)
C80 H80A 0.9900
C80 H80B 0.9900
C81 H81A 0.9800
C81 H81B 0.9800
C81 H81C 0.9800
C82 C83 1.47(5)
C82 H82A 0.9900
C82 H82B 0.9900
C83 H83A 0.9800
C83 H83B 0.9800
C83 H83C 0.9800
O24 C86 1.17(7)
O24 C84 1.60(6)
C84 C85 1.11(6)
C84 H84A 0.9900
C84 H84B 0.9900
C85 H85A 0.9800
C85 H85B 0.9800
C85 H85C 0.9800
C86 C87 1.57(10)
C86 H86A 0.9900
C86 H86B 0.9900
C87 H87A 0.9800
C87 H87B 0.9800
C87 H87C 0.9800
O25 C88 1.44(2)
O25 C90 1.44(2)
C88 C89 1.54(2)
C88 H88A 0.9900
C88 H88B 0.9900
C89 H89A 0.9800
C89 H89B 0.9800
C89 H89C 0.9800
C90 C91 1.54(2)
C90 H90A 0.9900
C90 H90B 0.9900
C91 H91A 0.9800
C91 H91B 0.9800
C91 H91C 0.9800
C39A H39D 0.9800
C39A H39E 0.9800
C39A H39F 0.9800
C41A H41D 0.9800
C41A H41E 0.9800
C41A H41F 0.9800
C40A H40D 0.9800
C40A H40E 0.9800
C40A H40F 0.9800

loop_
_geom_torsion_atom_site_label_1
_geom_torsion_atom_site_label_2
_geom_torsion_atom_site_label_3
_geom_torsion_atom_site_label_4
_geom_torsion
Tb4 O1 C1 C6 -120.5(15)
Tb1 O1 C1 C6 37.4(16)
Tb4 O1 C1 C2 57.4(19)
Tb1 O1 C1 C2 -144.7(12)
C6 C1 C2 C3 -1(2)
O1 C1 C2 C3 -179.2(13)
C1 C2 C3 C4 -1(3)
C2 C3 C4 C5 5(3)
C3 C4 C5 C6 -6(3)
C2 C1 C6 N1 179.5(14)
O1 C1 C6 N1 -3(2)
C2 C1 C6 C5 0(3)
O1 C1 C6 C5 177.9(14)
C7 N1 C6 C1 151.4(17)
Tb1 N1 C6 C1 -30.1(18)
C7 N1 C6 C5 -29(3)
Tb1 N1 C6 C5 149.4(13)
C4 C5 C6 C1 4(3)
C4 C5 C6 N1 -175.5(16)
C6 N1 C7 C8 -172.4(16)
Tb1 N1 C7 C8 9(2)
N1 C7 C8 C13 -160.9(17)
N1 C7 C8 C9 22(3)
Tb2 O2 C9 C10 -53.8(18)
Tb1 O2 C9 C10 132.7(12)
Tb2 O2 C9 C8 118.4(15)
Tb1 O2 C9 C8 -55.0(19)
C13 C8 C9 O2 -176.8(15)
C7 C8 C9 O2 1(2)
C13 C8 C9 C10 -4(2)
C7 C8 C9 C10 173.1(15)
O2 C9 C10 C11 -178.6(14)
C8 C9 C10 C11 9(2)
O2 C9 C10 C18 -3(2)
C8 C9 C10 C18 -175.8(15)
C9 C10 C11 C12 -10(3)
C18 C10 C11 C12 174.7(17)
C10 C11 C12 C13 5(3)
C10 C11 C12 C14 179.1(19)
C11 C12 C13 C8 -1(3)
C14 C12 C13 C8 -174.6(19)
C9 C8 C13 C12 0(3)
C7 C8 C13 C12 -177.1(17)
C11 C12 C14 C17B 146(5)
C13 C12 C14 C17B -41(6)
C11 C12 C14 C16A -58(3)
C13 C12 C14 C16A 115(3)
C11 C12 C14 C15B 0(5)
C13 C12 C14 C15B 174(4)
C11 C12 C14 C17A 174(3)
C13 C12 C14 C17A -13(4)
C11 C12 C14 C15A 66(3)
C13 C12 C14 C15A -121(2)
C11 C12 C14 C16B -107(4)
C13 C12 C14 C16B 67(4)
C19 N2 C18 C10 -179.8(15)
Tb2 N2 C18 C10 4(2)
C9 C10 C18 N2 27(3)
C11 C10 C18 N2 -157.4(17)
C18 N2 C19 C20 -22(3)
Tb2 N2 C19 C20 154.4(15)
C18 N2 C19 C24 161.0(16)
Tb2 N2 C19 C24 -22.2(16)
N2 C19 C20 C21 -176.2(16)
C24 C19 C20 C21 0(3)
C19 C20 C21 C22 -2(3)
C20 C21 C22 C23 5(3)
C21 C22 C23 C24 -5(3)
Tb3 O3 C24 C23 -2(3)
Tb2 O3 C24 C23 -151.5(13)
Tb3 O3 C24 C19 174.7(10)
Tb2 O3 C24 C19 25(2)
C22 C23 C24 O3 180.0(16)
C22 C23 C24 C19 3(3)
C20 C19 C24 O3 -177.4(16)
N2 C19 C24 O3 -1(2)
C20 C19 C24 C23 0(2)
N2 C19 C24 C23 176.2(14)
Tb3 O4 C25 C26 -38(5)
Tb3 O4 C25 C30 136(3)
O4 C25 C26 C27 178(2)
C30 C25 C26 C27 4(3)
C25 C26 C27 C28 -4(4)
C26 C27 C28 C29 3(3)
C27 C28 C29 C30 -2(3)
C28 C29 C30 N3 -176.9(19)
C28 C29 C30 C25 3(3)
C31 N3 C30 C29 10(3)
C31 N3 C30 C25 -169.4(16)
O4 C25 C30 C29 -177.7(17)
C26 C25 C30 C29 -3(3)
O4 C25 C30 N3 2(2)
C26 C25 C30 N3 176.2(16)
C30 N3 C31 C32 -178.9(16)
N3 C31 C32 C37 -177.8(17)
N3 C31 C32 C33 -1(3)
Tb4 O5 C33 C32 -137.2(14)
Tb4 O5 C33 C34 42(2)
C37 C32 C33 O5 173.7(16)
C31 C32 C33 O5 -3(2)
C37 C32 C33 C34 -5(2)
C31 C32 C33 C34 178.0(15)
O5 C33 C34 C35 -178.5(16)
C32 C33 C34 C35 1(2)
O5 C33 C34 C42 10(3)
C32 C33 C34 C42 -171.0(16)
C42 C34 C35 C36 176.2(19)
C33 C34 C35 C36 5(3)
C34 C35 C36 C37 -5(3)
C34 C35 C36 C38 174.4(19)
C33 C32 C37 C36 6(3)
C31 C32 C37 C36 -177.7(15)
C35 C36 C37 C32 0(3)
C38 C36 C37 C32 -179.6(18)
C35 C36 C38 C39A -83(4)
C37 C36 C38 C39A 97(4)
C35 C36 C38 C41B 179(3)
C37 C36 C38 C41B -2(3)
C35 C36 C38 C40B 29(4)
C37 C36 C38 C40B -152(3)
C35 C36 C38 C40A 47(3)
C37 C36 C38 C40A -134(2)
C35 C36 C38 C41A 155(3)
C37 C36 C38 C41A -26(3)
C35 C36 C38 C39B -69(2)
C37 C36 C38 C39B 110(2)
C43 N4 C42 C34 170.9(18)
Tb4 N4 C42 C34 -13(3)
C35 C34 C42 N4 164.6(19)
C33 C34 C42 N4 -24(3)
C42 N4 C43 C44 14(3)
Tb4 N4 C43 C44 -162.3(16)
C42 N4 C43 C48 -162.2(16)
Tb4 N4 C43 C48 21.6(18)
N4 C43 C44 C45 -175.2(18)
C48 C43 C44 C45 1(3)
C43 C44 C45 C46 3(3)
C44 C45 C46 C47 -6(3)
C45 C46 C47 C48 6(3)
Tb2 O6 C48 C47 2(3)
Tb4 O6 C48 C47 161.3(12)
Tb2 O6 C48 C43 179.8(11)
Tb4 O6 C48 C43 -21.4(18)
C46 C47 C48 O6 174.5(16)
C46 C47 C48 C43 -3(3)
N4 C43 C48 O6 -2(2)
C44 C43 C48 O6 -178.2(15)
N4 C43 C48 C47 175.7(15)
C44 C43 C48 C47 -1(2)
Tb1 O7 C50 C51 18(2)
Tb1 O7 C50 C49 -158.6(11)
O7 C50 C51 C52 3(3)
C49 C50 C51 C52 180.0(16)
Tb1 O8 C52 C51 -32(2)
Tb1 O8 C52 C53 152.2(13)
C50 C51 C52 O8 3(3)
C50 C51 C52 C53 179.2(16)
Tb1 O9 C55 C56 -19(2)
Tb1 O9 C55 C54 164.2(12)
O9 C55 C56 C57 -9(3)
C54 C55 C56 C57 168.0(17)
Tb1 O10 C57 C56 26(3)
Tb1 O10 C57 C58 -151.9(14)
C55 C56 C57 O10 5(3)
C55 C56 C57 C58 -177.7(18)
Tb2 O11 C60 C61 15(3)
Tb2 O11 C60 C59 -161.4(13)
O11 C60 C61 C62 9(3)
C59 C60 C61 C62 -174.7(17)
Tb2 O12 C62 C61 -16(2)
Tb2 O12 C62 C63 162.9(11)
C60 C61 C62 O12 -7(3)
C60 C61 C62 C63 174.2(15)
Tb3 O13 C65 C66 0(3)
Tb3 O13 C65 C64 -177.7(10)
O13 C65 C66 C67 3(3)
C64 C65 C66 C67 -180(2)
Tb3 O14 C67 C66 4(4)
Tb3 O14 C67 C68 178.2(14)
C65 C66 C67 O14 -5(4)
C65 C66 C67 C68 -178(2)
Tb4 O15 C70 C71 -2(2)
Tb3 O15 C70 C71 -164.7(13)
Tb4 O15 C70 C69 178.3(11)
Tb3 O15 C70 C69 15.3(19)
O15 C70 C71 C72 -10(3)
C69 C70 C71 C72 170.0(16)
Tb4 O16 C72 C71 26(2)
Tb4 O16 C72 C73 -155.7(11)
C70 C71 C72 O16 -2(3)
C70 C71 C72 C73 -180.0(15)
C78 N6 C74 C75 65(3)
C76 N6 C74 C75 -165(2)
C78 N6 C76 C77 -55(3)
C74 N6 C76 C77 177(2)
C76 N6 C78 C79 -55(3)
C74 N6 C78 C79 71(3)
C82 O23 C80 C81 175(4)
C80 O23 C82 C83 -160(4)
C86 O24 C84 C85 174(7)
C84 O24 C86 C87 -170(7)
C90 O25 C88 C89 33(33)
C88 O25 C90 C91 167(22)
